data_4065637
loop_
_publ_author_name
'Yamamoto, Yoshihiko'
'Yamashita, Ken'
'Nakamura, Mitsutaka'

_publ_section_title
;
 Synthesis of Organometallic Analogues of SpirocyclicC-Arylribosides
;
_journal_issue 6
_journal_name_full Organometallics
_journal_page_first 1472
_journal_paper_doi 10.1021/om100043f
_journal_volume 29
_journal_year 2010
_chemical_formula_sum 'C23 H32 O9 Ru Si2'
_chemical_formula_weight 609.74
_space_group_IT_number 19
_symmetry_cell_setting orthorhombic
_symmetry_space_group_name_Hall 'P 2ac 2ab'
_symmetry_space_group_name_H-M 'P 21 21 21'
_atom_sites_solution_hydrogens geom
_atom_sites_solution_primary direct
_atom_sites_solution_secondary difmap
_audit_creation_method SHELXL-97
_cell_angle_alpha 90.00
_cell_angle_beta 90.00
_cell_angle_gamma 90.00
_cell_formula_units_Z 4
_cell_length_a 7.7750(6)
_cell_length_b 18.5454(15)
_cell_length_c 20.0881(17)
_cell_measurement_reflns_used 7789
_cell_measurement_temperature 293(2)
_cell_measurement_theta_max 26.96
_cell_measurement_theta_min 2.31
_cell_volume 2896.5(4)
_computing_cell_refinement 'Bruker SMART'
_computing_data_collection 'Bruker SMART'
_computing_data_reduction 'Bruker SAINT'
_computing_molecular_graphics 'Bruker SHELXTL'
_computing_publication_material 'Bruker SHELXTL'
_computing_structure_refinement 'SHELXL-97 (Sheldrick, 1997)'
_computing_structure_solution 'SHELXS-97 (Sheldrick, 1990)'
_diffrn_ambient_temperature 293(2)
_diffrn_measured_fraction_theta_full 0.999
_diffrn_measured_fraction_theta_max 0.999
_diffrn_measurement_device_type 'CCD area detector'
_diffrn_measurement_method 'phi and omega scans'
_diffrn_radiation_monochromator graphite
_diffrn_radiation_source 'fine-focus sealed tube'
_diffrn_radiation_type MoK\a
_diffrn_radiation_wavelength 0.71073
_diffrn_reflns_av_R_equivalents 0.0287
_diffrn_reflns_av_sigmaI/netI 0.0314
_diffrn_reflns_limit_h_max 10
_diffrn_reflns_limit_h_min -9
_diffrn_reflns_limit_k_max 24
_diffrn_reflns_limit_k_min -18
_diffrn_reflns_limit_l_max 26
_diffrn_reflns_limit_l_min -26
_diffrn_reflns_number 21469
_diffrn_reflns_theta_full 28.31
_diffrn_reflns_theta_max 28.31
_diffrn_reflns_theta_min 1.49
_exptl_absorpt_coefficient_mu 0.668
_exptl_absorpt_correction_T_max 1.000000
_exptl_absorpt_correction_T_min 0.671123
_exptl_absorpt_correction_type empirical(SADABS)
_exptl_crystal_colour white
_exptl_crystal_density_diffrn 1.398
_exptl_crystal_density_meas 0
_exptl_crystal_density_method 'not measured'
_exptl_crystal_description needle
_exptl_crystal_F_000 1256
_exptl_crystal_size_max 0.80
_exptl_crystal_size_mid 0.60
_exptl_crystal_size_min 0.10
_refine_diff_density_max 1.335
_refine_diff_density_min -0.261
_refine_diff_density_rms 0.076
_refine_ls_abs_structure_details 'Flack H D (1983), Acta Cryst. A39, 876-881'
_refine_ls_abs_structure_Flack -0.04(3)
_refine_ls_extinction_method none
_refine_ls_goodness_of_fit_ref 1.017
_refine_ls_hydrogen_treatment mixed
_refine_ls_matrix_type full
_refine_ls_number_parameters 325
_refine_ls_number_reflns 7190
_refine_ls_number_restraints 0
_refine_ls_restrained_S_all 1.017
_refine_ls_R_factor_all 0.0493
_refine_ls_R_factor_gt 0.0410
_refine_ls_shift/su_max 0.291
_refine_ls_shift/su_mean 0.008
_refine_ls_structure_factor_coef Fsqd
_refine_ls_weighting_details 'calc w=1/[\s^2^(Fo^2^)+(0.0671P)^2^+0.2311P] where P=(Fo^2^+2Fc^2^)/3'
_refine_ls_weighting_scheme calc
_refine_ls_wR_factor_gt 0.1012
_refine_ls_wR_factor_ref 0.1068
_reflns_number_gt 6211
_reflns_number_total 7190
_reflns_threshold_expression >2sigma(I)
_cod_data_source_file om100043f_si_001.cif
_cod_data_source_block 4
_cod_depositor_comments
;
The following automatic conversions were performed:

'_symmetry_cell_setting' value 'Orthorhombic' changed to
'orthorhombic' according to
/home/saulius/struct/CIF-dictionaries/cif_core.dic dictionary named
'cif_core.dic' version 2.4.1 from 2010-06-29.

Automatic conversion script
Id: cif_fix_values 1715 2011-07-08 13:25:40Z adriana 
;
_cod_original_sg_symbol_H-M P2(1)2(1)2(1)
_cod_database_code 4065637

loop_
_symmetry_equiv_pos_as_xyz
'x, y, z'
'-x+1/2, -y, z+1/2'
'-x, y+1/2, -z+1/2'
'x+1/2, -y+1/2, -z'

loop_
_atom_site_label
_atom_site_type_symbol
_atom_site_fract_x
_atom_site_fract_y
_atom_site_fract_z
_atom_site_U_iso_or_equiv
_atom_site_adp_type
_atom_site_occupancy
_atom_site_symmetry_multiplicity
_atom_site_calc_flag
_atom_site_refinement_flags
Ru1 Ru 0.88266(3) 0.958735(13) 0.197407(14) 0.05430(9) Uani 1 1 d .
Si2 Si 0.61851(19) 1.00683(5) 0.34055(4) 0.0614(2) Uani 1 1 d .
Si1 Si 0.6547(3) 0.80387(5) 0.12205(5) 0.0883(5) Uani 1 1 d .
C1 C 0.6286(4) 1.09761(13) 0.17760(13) 0.0410(5) Uani 1 1 d .
C9 C 0.6428(3) 1.01736(13) 0.18733(12) 0.0376(5) Uani 1 1 d .
C23 C 1.0111(5) 1.0427(2) 0.2229(2) 0.0737(10) Uani 1 1 d .
O5 O 0.5375(4) 0.85533(13) 0.26692(12) 0.0720(8) Uani 1 1 d .
C11 C 0.5967(5) 0.90254(14) 0.23171(14) 0.0475(7) Uani 1 1 d .
C12 C 0.6568(5) 0.89487(15) 0.16216(14) 0.0504(8) Uani 1 1 d .
C13 C 0.6568(4) 0.96629(15) 0.13375(13) 0.0444(6) Uani 1 1 d .
C10 C 0.6357(4) 0.97882(13) 0.25031(12) 0.0397(5) Uani 1 1 d .
C14 C 0.6513(5) 0.98174(18) 0.06007(15) 0.0583(9) Uani 1 1 d .
H14A H 0.6666 1.0330 0.0526 0.070 Uiso 1 1 calc R
H14B H 0.7445 0.9565 0.0380 0.070 Uiso 1 1 calc R
C21 C 0.9906(7) 0.8928(2) 0.2601(3) 0.0846(13) Uani 1 1 d .
C22 C 1.0341(7) 0.9437(3) 0.1234(3) 0.0996(16) Uani 1 1 d .
C20 C 0.6461(8) 0.9260(2) 0.39349(18) 0.0894(15) Uani 1 1 d .
H20A H 0.6433 0.9399 0.4395 0.134 Uiso 1 1 calc R
H20B H 0.7545 0.9036 0.3837 0.134 Uiso 1 1 calc R
H20C H 0.5547 0.8925 0.3848 0.134 Uiso 1 1 calc R
O9 O 1.0813(4) 1.0944(2) 0.2366(2) 0.1055(12) Uani 1 1 d .
O7 O 1.0505(6) 0.8547(2) 0.2972(2) 0.1300(16) Uani 1 1 d .
C15 C 0.4217(12) 0.7782(3) 0.1167(3) 0.150(4) Uani 1 1 d .
H15A H 0.4122 0.7286 0.1035 0.226 Uiso 1 1 calc R
H15B H 0.3651 0.8082 0.0845 0.226 Uiso 1 1 calc R
H15C H 0.3685 0.7845 0.1595 0.226 Uiso 1 1 calc R
O2 O 0.3748(3) 1.09466(12) 0.10350(11) 0.0583(5) Uani 1 1 d .
O1 O 0.7372(3) 1.12451(11) 0.12693(11) 0.0523(5) Uani 1 1 d .
O4 O 0.6765(3) 1.13508(11) 0.23623(11) 0.0586(6) Uani 1 1 d .
O6 O 0.4939(5) 0.95957(19) 0.03326(14) 0.0877(9) Uani 1 1 d .
H6 H 0.4197 0.9895 0.0422 0.132 Uiso 1 1 calc R
C4 C 0.7001(5) 1.20057(17) 0.1401(2) 0.0605(9) Uani 1 1 d .
H4 H 0.7647 1.2347 0.1124 0.073 Uiso 1 1 calc R
O3 O 0.4590(4) 1.20236(15) 0.06426(14) 0.0744(7) Uani 1 1 d .
C3 C 0.5062(5) 1.20413(18) 0.1317(2) 0.0613(9) Uani 1 1 d .
H3 H 0.4536 1.2442 0.1562 0.074 Uiso 1 1 calc R
C5 C 0.7391(6) 1.20468(17) 0.2134(2) 0.0711(11) Uani 1 1 d .
H5A H 0.8614 1.2101 0.2215 0.085 Uiso 1 1 calc R
H5B H 0.6778 1.2441 0.2346 0.085 Uiso 1 1 calc R
C2 C 0.4509(4) 1.12890(16) 0.15846(16) 0.0474(6) Uani 1 1 d .
H2 H 0.3728 1.1323 0.1966 0.057 Uiso 1 1 calc R
C6 C 0.3265(5) 1.1501(2) 0.0562(2) 0.0728(11) Uani 1 1 d .
C19 C 0.7899(10) 1.0709(3) 0.3682(2) 0.116(2) Uani 1 1 d .
H19A H 0.8363 1.0955 0.3302 0.175 Uiso 1 1 calc R
H19B H 0.8800 1.0446 0.3902 0.175 Uiso 1 1 calc R
H19C H 0.7416 1.1054 0.3985 0.175 Uiso 1 1 calc R
C8 C 0.1517(6) 1.1815(3) 0.0744(3) 0.1082(19) Uani 1 1 d .
H8A H 0.1592 1.2051 0.1168 0.162 Uiso 1 1 calc R
H8B H 0.0683 1.1434 0.0766 0.162 Uiso 1 1 calc R
H8C H 0.1175 1.2158 0.0411 0.162 Uiso 1 1 calc R
C16 C 0.7735(12) 0.7426(2) 0.1781(3) 0.136(3) Uani 1 1 d .
H16A H 0.7066 0.7340 0.2175 0.205 Uiso 1 1 calc R
H16B H 0.8812 0.7643 0.1902 0.205 Uiso 1 1 calc R
H16C H 0.7946 0.6977 0.1557 0.205 Uiso 1 1 calc R
C18 C 0.4029(10) 1.0439(4) 0.3552(3) 0.136(3) Uani 1 1 d .
H18A H 0.3203 1.0054 0.3554 0.204 Uiso 1 1 calc R
H18B H 0.3749 1.0774 0.3204 0.204 Uiso 1 1 calc R
H18C H 0.4007 1.0682 0.3973 0.204 Uiso 1 1 calc R
C7 C 0.3358(8) 1.1200(3) -0.0119(2) 0.1024(17) Uani 1 1 d .
H7A H 0.2993 1.1557 -0.0434 0.154 Uiso 1 1 calc R
H7B H 0.2621 1.0786 -0.0150 0.154 Uiso 1 1 calc R
H7C H 0.4521 1.1060 -0.0215 0.154 Uiso 1 1 calc R
O8 O 1.1167(7) 0.9368(3) 0.0772(3) 0.162(2) Uani 1 1 d .
C17 C 0.7493(13) 0.8029(3) 0.0378(3) 0.161(4) Uani 1 1 d .
H17A H 0.8672 0.8180 0.0401 0.242 Uiso 1 1 calc R
H17B H 0.6863 0.8352 0.0095 0.242 Uiso 1 1 calc R
H17C H 0.7436 0.7549 0.0200 0.242 Uiso 1 1 calc R

loop_
_atom_site_aniso_label
_atom_site_aniso_U_11
_atom_site_aniso_U_22
_atom_site_aniso_U_33
_atom_site_aniso_U_23
_atom_site_aniso_U_13
_atom_site_aniso_U_12
Ru1 0.04911(13) 0.04069(12) 0.07310(16) 0.00679(11) 0.00244(13) 0.00632(11)
Si2 0.0969(7) 0.0492(4) 0.0381(3) -0.0012(3) -0.0069(5) 0.0087(6)
Si1 0.1742(15) 0.0347(4) 0.0560(5) -0.0072(4) 0.0062(7) -0.0085(7)
C1 0.0458(14) 0.0304(11) 0.0467(12) 0.0032(9) 0.0012(12) -0.0012(12)
C9 0.0406(13) 0.0314(10) 0.0409(12) 0.0050(9) 0.0033(11) -0.0033(9)
C23 0.0503(18) 0.064(2) 0.106(3) 0.012(2) -0.0099(19) -0.007(2)
O5 0.118(2) 0.0455(12) 0.0524(12) 0.0078(10) 0.0059(14) -0.0276(14)
C11 0.065(2) 0.0327(12) 0.0450(13) 0.0050(10) -0.0033(14) -0.0087(13)
C12 0.071(2) 0.0325(12) 0.0481(14) -0.0019(11) 0.0029(14) -0.0021(13)
C13 0.0544(17) 0.0350(13) 0.0439(12) 0.0025(11) 0.0047(11) -0.0050(12)
C10 0.0502(16) 0.0293(11) 0.0396(11) 0.0038(8) -0.0009(12) -0.0026(12)
C14 0.082(3) 0.0498(15) 0.0430(14) 0.0015(12) 0.0150(16) -0.0014(16)
C21 0.076(3) 0.059(2) 0.119(4) 0.010(2) -0.011(3) 0.019(2)
C22 0.073(3) 0.102(4) 0.123(4) -0.002(3) 0.031(3) 0.014(3)
C20 0.152(5) 0.067(2) 0.0492(17) 0.0096(16) -0.016(3) 0.006(3)
O9 0.069(2) 0.095(2) 0.153(3) 0.005(2) -0.021(2) -0.0305(18)
O7 0.141(4) 0.103(3) 0.146(3) 0.035(3) -0.033(3) 0.058(3)
C15 0.234(10) 0.112(4) 0.104(4) -0.022(3) -0.018(5) -0.093(6)
O2 0.0573(12) 0.0593(12) 0.0583(11) 0.0164(9) -0.0082(12) 0.0001(12)
O1 0.0529(12) 0.0356(10) 0.0683(13) 0.0133(9) 0.0101(10) -0.0029(9)
O4 0.0817(17) 0.0308(9) 0.0632(12) -0.0014(9) -0.0112(12) -0.0065(10)
O6 0.106(2) 0.100(2) 0.0574(13) -0.0003(16) -0.0144(16) -0.008(2)
C4 0.067(2) 0.0306(14) 0.084(2) 0.0148(15) 0.0054(18) -0.0041(14)
O3 0.0818(18) 0.0662(15) 0.0753(16) 0.0312(13) 0.0040(14) 0.0122(14)
C3 0.071(2) 0.0376(15) 0.076(2) 0.0152(15) 0.0077(18) 0.0105(15)
C5 0.086(3) 0.0319(14) 0.095(3) -0.0004(15) -0.009(2) -0.0107(17)
C2 0.0491(15) 0.0393(14) 0.0540(16) 0.0093(12) 0.0063(13) 0.0042(12)
C6 0.070(2) 0.074(2) 0.074(2) 0.0284(19) -0.0089(19) 0.011(2)
C19 0.195(7) 0.091(3) 0.064(2) -0.002(2) -0.041(3) -0.044(4)
C8 0.069(3) 0.126(4) 0.129(4) 0.048(4) -0.002(3) 0.031(3)
C16 0.244(9) 0.042(2) 0.123(4) -0.001(2) -0.017(5) 0.026(4)
C18 0.162(6) 0.173(7) 0.073(3) 0.007(3) 0.028(3) 0.087(6)
C7 0.129(5) 0.112(4) 0.066(2) 0.024(2) -0.026(3) 0.010(3)
O8 0.121(4) 0.186(5) 0.179(4) -0.015(4) 0.087(4) 0.013(4)
C17 0.321(12) 0.068(3) 0.095(4) -0.026(3) 0.076(6) 0.021(5)

loop_
_atom_type_symbol
_atom_type_description
_atom_type_scat_dispersion_real
_atom_type_scat_dispersion_imag
_atom_type_scat_source
C C 0.0033 0.0016 'International Tables Vol C Tables 4.2.6.8 and 6.1.1.4'
H H 0.0000 0.0000 'International Tables Vol C Tables 4.2.6.8 and 6.1.1.4'
O O 0.0106 0.0060 'International Tables Vol C Tables 4.2.6.8 and 6.1.1.4'
Si Si 0.0817 0.0704 'International Tables Vol C Tables 4.2.6.8 and 6.1.1.4'
Ru Ru -1.2594 0.8363 'International Tables Vol C Tables 4.2.6.8 and 6.1.1.4'

loop_
_geom_angle_atom_site_label_1
_geom_angle_atom_site_label_2
_geom_angle_atom_site_label_3
_geom_angle
C22 Ru1 C23 90.3(2)
C22 Ru1 C21 98.4(2)
C23 Ru1 C21 96.4(2)
C22 Ru1 C9 121.91(19)
C23 Ru1 C9 93.78(14)
C21 Ru1 C9 138.31(17)
C22 Ru1 C13 92.8(2)
C23 Ru1 C13 121.64(14)
C21 Ru1 C13 140.24(17)
C9 Ru1 C13 38.65(10)
C22 Ru1 C10 157.6(2)
C23 Ru1 C10 100.70(15)
C21 Ru1 C10 99.69(17)
C9 Ru1 C10 38.62(9)
C13 Ru1 C10 64.78(10)
C22 Ru1 C12 99.2(2)
C23 Ru1 C12 157.51(14)
C21 Ru1 C12 102.20(17)
C9 Ru1 C12 63.89(10)
C13 Ru1 C12 38.15(10)
C10 Ru1 C12 64.01(11)
C22 Ru1 C11 133.3(2)
C23 Ru1 C11 135.47(15)
C21 Ru1 C11 86.82(17)
C9 Ru1 C11 58.68(10)
C13 Ru1 C11 58.79(10)
C10 Ru1 C11 35.65(9)
C12 Ru1 C11 35.26(10)
C18 Si2 C20 108.5(3)
C18 Si2 C19 111.4(4)
C20 Si2 C19 105.2(3)
C18 Si2 C10 108.7(2)
C20 Si2 C10 108.68(15)
C19 Si2 C10 114.2(2)
C16 Si1 C17 110.7(3)
C16 Si1 C15 111.2(4)
C17 Si1 C15 109.3(4)
C16 Si1 C12 106.7(2)
C17 Si1 C12 113.6(2)
C15 Si1 C12 105.2(3)
O1 C1 O4 105.5(2)
O1 C1 C9 113.5(2)
O4 C1 C9 110.9(2)
O1 C1 C2 102.8(2)
O4 C1 C2 104.9(2)
C9 C1 C2 118.0(2)
C13 C9 C10 109.3(2)
C13 C9 C1 124.0(2)
C10 C9 C1 126.6(2)
C13 C9 Ru1 70.99(16)
C10 C9 Ru1 72.84(16)
C1 C9 Ru1 124.8(2)
O9 C23 Ru1 176.7(4)
O5 C11 C12 126.8(3)
O5 C11 C10 127.8(3)
C12 C11 C10 105.2(2)
O5 C11 Ru1 141.4(3)
C12 C11 Ru1 60.59(18)
C10 C11 Ru1 60.24(17)
C13 C12 C11 106.6(2)
C13 C12 Si1 131.2(2)
C11 C12 Si1 119.4(2)
C13 C12 Ru1 68.79(17)
C11 C12 Ru1 84.15(19)
Si1 C12 Ru1 128.44(19)
C9 C13 C12 108.0(2)
C9 C13 C14 127.4(2)
C12 C13 C14 124.3(3)
C9 C13 Ru1 70.36(16)
C12 C13 Ru1 73.06(19)
C14 C13 Ru1 127.7(2)
C9 C10 C11 104.8(2)
C9 C10 Si2 134.58(18)
C11 C10 Si2 119.05(18)
C9 C10 Ru1 68.54(16)
C11 C10 Ru1 84.11(19)
Si2 C10 Ru1 124.39(16)
O6 C14 C13 110.3(3)
O7 C21 Ru1 178.6(5)
O8 C22 Ru1 175.9(6)
C2 O2 C6 107.7(3)
C1 O1 C4 95.3(2)
C1 O4 C5 105.2(2)
O1 C4 C5 100.7(3)
O1 C4 C3 102.6(3)
C5 C4 C3 107.8(4)
C3 O3 C6 108.4(3)
O3 C3 C4 111.4(3)
O3 C3 C2 103.9(3)
C4 C3 C2 101.4(3)
O4 C5 C4 101.3(3)
O2 C2 C1 113.7(2)
O2 C2 C3 104.5(3)
C1 C2 C3 100.1(2)
O3 C6 O2 102.7(3)
O3 C6 C7 109.1(4)
O2 C6 C7 109.0(4)
O3 C6 C8 111.0(4)
O2 C6 C8 110.1(4)
C7 C6 C8 114.2(4)

loop_
_geom_bond_atom_site_label_1
_geom_bond_atom_site_label_2
_geom_bond_distance
Ru1 C22 1.916(5)
Ru1 C23 1.919(4)
Ru1 C21 1.944(4)
Ru1 C9 2.168(3)
Ru1 C13 2.177(3)
Ru1 C10 2.226(3)
Ru1 C12 2.234(3)
Ru1 C11 2.551(3)
Si2 C18 1.835(6)
Si2 C20 1.851(4)
Si2 C19 1.870(6)
Si2 C10 1.890(3)
Si1 C16 1.847(6)
Si1 C17 1.845(5)
Si1 C15 1.877(8)
Si1 C12 1.870(3)
C1 O1 1.414(3)
C1 O4 1.418(3)
C1 C9 1.505(3)
C1 C2 1.547(4)
C9 C13 1.438(4)
C9 C10 1.454(3)
C23 O9 1.137(5)
O5 C11 1.216(4)
C11 C12 1.480(4)
C11 C10 1.494(4)
C12 C13 1.442(4)
C13 C14 1.508(4)
C14 O6 1.398(5)
C21 O7 1.128(5)
C22 O8 1.136(6)
O2 C2 1.404(4)
O2 C6 1.450(4)
O1 C4 1.464(4)
O4 C5 1.453(4)
C4 C5 1.507(6)
C4 C3 1.518(6)
O3 C3 1.404(5)
O3 C6 1.424(5)
C3 C2 1.556(4)
C6 C7 1.479(6)
C6 C8 1.523(7)

loop_
_cod_changelog_entry_id
_cod_changelog_entry_author
_cod_changelog_entry_date
_cod_changelog_entry_text
1 'Vaitkus, Antanas' 2022-05-07T05:39:00+03:00
;
 Replaced the '&#x009D;' sequences with backslash symbols ('\')
 in multiple data values.
;
